data_2000981
loop_
_publ_author_name
'Sens, I.'
'Ruhlandt-Senge, K.'
'M\"uller, U.'

_publ_section_title
;
 Cobaltocenium-hydrogendichlorid, [CoCp~2~]HCl~2~
;
_journal_issue 4
_journal_name_full 'Acta Crystallographica Section C'
_journal_page_first 742
_journal_page_last 743
_journal_paper_doi 10.1107/S0108270191011472
_journal_volume 48
_journal_year 1992
_chemical_formula_sum 'C10 H11 Cl2 Co'
_chemical_formula_weight 261.0
_space_group_crystal_system monoclinic
_space_group_IT_number 11
_space_group_name_Hall '-P 2yb'
_space_group_name_H-M_alt 'P 1 21/m 1'
_cell_angle_alpha 90
_cell_angle_beta 109.4(4)
_cell_angle_gamma 90
_cell_formula_units_Z 2
_cell_length_a 7.0070(10)
_cell_length_b 8.468(2)
_cell_length_c 9.537(4)
_cell_volume 533.8(13)
_diffrn_radiation_type Mo
_diffrn_radiation_wavelength 0.7107
_exptl_absorpt_coefficient_mu 2.00
_exptl_crystal_density_diffrn 1.62
_exptl_crystal_F_000 264
_cod_data_source_file bx0559.cif
_cod_data_source_block bx0559_structure_1_of_1
_cod_original_cell_volume 533.9(5)
_cod_original_formula_sum 'C10 H11 Cl2 Co1'
_cod_database_code 2000981

loop_
_space_group_symop_id
_space_group_symop_operation_xyz
1 x,y,z
2 -x,y+1/2,-z
3 -x,-y,-z
4 x,-y+1/2,z

loop_
_atom_site_label
_atom_site_fract_x
_atom_site_fract_y
_atom_site_fract_z
_atom_site_U_iso_or_equiv
_atom_site_attached_hydrogens
Cl(1) .1372(3) .25 .2122(2) .0685(7) 0
H .320(10) .25 .270(7) ? 0
Cl(2) .6057(2) .25 .3546(2) .0717(7) 0
Co .38640(10) .25 .77255(8) .0342(2) 0
C(1) .6280(8) .25 .9625(6) .049(2) 1
C(4) .1263(9) .25 .8223(7) .071(3) 1
C(3) .6375(6) .1663(4) .7382(5) .054(2) 1
C(5) .1377(7) .3840(5) .7365(6) .065(2) 1
C(2) .6322(5) .1156(5) .8765(5) .051(2) 1
C(6) .1508(6) .1677(5) .6028(5) .065(2) 1

loop_
_geom_bond_atom_site_label_1
_geom_bond_atom_site_label_2
_geom_bond_distance
Co C(1) 2.029(5)
Co C(3) 2.022(4)
Co C(2) 2.028(4)
C(1) C(2) 1.408(5)
Cl(1) H 1.24(7)
Co C(4) 2.030(7)
Co C(5) 2.011(5)
Co C(6) 2.015(5)
C(4) C(5) 1.417(6)
C(5) C(6) 1.379(7)
C(2) C(3) 1.399(6)
Cl(2) H 1.87(7)
